data_7044373
loop_
_publ_author_name
'Bauer, Emma'
'Domingo, Xavier'
'Balcells, Cristina'
'Polat, Ibrahim'
'Crespo, Margarita'
'Quirante, Josefina'
'Badia, Josefa'
'Baldom\`a, Laura'
'Font-Bardia, Merce'
'Cascante, Marta'

_publ_section_title
;
 Synthesis, characterisation and biological activity of new
 cyclometallated platinum(IV) iodido complexes
;
_journal_name_full 'Dalton Trans.'
_journal_paper_doi 10.1039/C7DT03448B
_journal_year 2017
_chemical_formula_moiety 'C13 H19 Cl I2 N2 Pt'
_chemical_formula_sum 'C13 H19 Cl I2 N2 Pt'
_chemical_formula_weight 687.64
_chemical_name_systematic
;
 ?
;
_space_group_crystal_system triclinic
_space_group_IT_number 2
_space_group_name_Hall '-P 1'
_space_group_name_H-M_alt 'P -1'
_symmetry_space_group_name_Hall '-P 1'
_symmetry_space_group_name_H-M 'P -1'
_atom_sites_solution_hydrogens geom
_audit_creation_method SHELXL-2012
_audit_update_record
;
2017-09-27 deposited with the CCDC.
2017-09-29 downloaded from the CCDC.
;
_cell_angle_alpha 80.425(2)
_cell_angle_beta 76.333(2)
_cell_angle_gamma 86.586(2)
_cell_formula_units_Z 4
_cell_length_a 8.5459(4)
_cell_length_b 14.1617(7)
_cell_length_c 14.8385(7)
_cell_measurement_reflns_used 9406
_cell_measurement_temperature 100(2)
_cell_measurement_theta_max 30.59
_cell_measurement_theta_min 2.54
_cell_volume 1720.28(14)
_computing_cell_refinement 'Bruker SAINT'
_computing_data_collection 'Bruker APEX2'
_computing_data_reduction 'Bruker SAINT'
_computing_molecular_graphics 'Bruker SHELXTL'
_computing_publication_material 'Bruker SHELXTL'
_computing_structure_refinement 'SHELXL-2012 (Sheldrick 2012)'
_computing_structure_solution 'SHELXS-97 (Sheldrick 2008)'
_diffrn_ambient_temperature 100(2)
_diffrn_measured_fraction_theta_full 0.998
_diffrn_measured_fraction_theta_max 0.995
_diffrn_measurement_device_type 'D8 venture'
_diffrn_measurement_method '\f and \w scans'
_diffrn_radiation_type MoK\a
_diffrn_radiation_wavelength 0.71073
_diffrn_reflns_av_R_equivalents 0.0351
_diffrn_reflns_av_unetI/netI 0.0208
_diffrn_reflns_Laue_measured_fraction_full 0.998
_diffrn_reflns_Laue_measured_fraction_max 0.995
_diffrn_reflns_limit_h_max 12
_diffrn_reflns_limit_h_min -12
_diffrn_reflns_limit_k_max 20
_diffrn_reflns_limit_k_min -20
_diffrn_reflns_limit_l_max 21
_diffrn_reflns_limit_l_min -21
_diffrn_reflns_number 77498
_diffrn_reflns_point_group_measured_fraction_full 0.998
_diffrn_reflns_point_group_measured_fraction_max 0.995
_diffrn_reflns_theta_full 25.242
_diffrn_reflns_theta_max 30.588
_diffrn_reflns_theta_min 2.453
_diffrn_source microfocus
_exptl_absorpt_coefficient_mu 11.891
_exptl_absorpt_correction_T_max 0.7461
_exptl_absorpt_correction_T_min 0.4260
_exptl_absorpt_correction_type multi-scan
_exptl_absorpt_process_details sadabs
_exptl_crystal_colour red
_exptl_crystal_density_diffrn 2.655
_exptl_crystal_description prism
_exptl_crystal_F_000 1248
_exptl_crystal_size_max 0.205
_exptl_crystal_size_mid 0.169
_exptl_crystal_size_min 0.074
_refine_diff_density_max 0.700
_refine_diff_density_min -1.666
_refine_diff_density_rms 0.156
_refine_ls_extinction_method none
_refine_ls_goodness_of_fit_ref 1.130
_refine_ls_hydrogen_treatment constr
_refine_ls_matrix_type full
_refine_ls_number_parameters 349
_refine_ls_number_reflns 10509
_refine_ls_number_restraints 0
_refine_ls_restrained_S_all 1.130
_refine_ls_R_factor_all 0.0204
_refine_ls_R_factor_gt 0.0170
_refine_ls_shift/su_max 0.007
_refine_ls_shift/su_mean 0.000
_refine_ls_structure_factor_coef Fsqd
_refine_ls_weighting_details
;
 w=1/[\s^2^(Fo^2^)+(0.0126P)^2^+1.0141P]
 where P=(Fo^2^+2Fc^2^)/3
;
_refine_ls_weighting_scheme calc
_refine_ls_wR_factor_gt 0.0345
_refine_ls_wR_factor_ref 0.0353
_reflns_Friedel_coverage 0.000
_reflns_number_gt 9719
_reflns_number_total 10509
_reflns_threshold_expression 'I > 2\s(I)'
_cod_data_source_file c7dt03448b2.cif
_cod_data_source_block mo_IAJUB214_0m_a
_cod_database_code 7044373
_shelx_space_group_comment
;
The symmetry employed for this shelxl refinement is uniquely defined
by the following loop, which should always be used as a source of
symmetry information in preference to the above space-group names.
They are only intended as comments.
;
_shelxl_version_number 2012-9

loop_
_space_group_symop_operation_xyz
'x, y, z'
'-x, -y, -z'

loop_
_atom_site_label
_atom_site_type_symbol
_atom_site_fract_x
_atom_site_fract_y
_atom_site_fract_z
_atom_site_U_iso_or_equiv
_atom_site_adp_type
_atom_site_occupancy
_atom_site_site_symmetry_order
_atom_site_calc_flag
_atom_site_refinement_flags_posn
_atom_site_refinement_flags_adp
Pt1A Pt 0.40044(2) 0.65385(2) 0.80532(2) 0.00656(2) Uani 1 1 d . .
I1A I 0.19026(2) 0.55280(2) 0.94191(2) 0.01369(3) Uani 1 1 d . .
I2A I 0.58452(2) 0.74423(2) 0.64900(2) 0.01103(3) Uani 1 1 d . .
Cl1A Cl 0.22020(10) 0.42068(5) 0.56384(6) 0.03121(17) Uani 1 1 d . .
N1A N 0.2306(2) 0.77065(13) 0.80241(13) 0.0099(4) Uani 1 1 d . .
N2A N 0.5323(2) 0.71332(14) 0.89874(13) 0.0110(4) Uani 1 1 d . .
C1A C 0.2701(3) 0.61357(16) 0.72182(15) 0.0095(4) Uani 1 1 d . .
C2A C 0.2945(3) 0.53520(17) 0.67508(17) 0.0135(5) Uani 1 1 d . .
H2A H 0.3837 0.4927 0.6790 0.016 Uiso 1 1 calc R U
C3A C 0.1868(3) 0.51930(17) 0.62223(18) 0.0170(5) Uani 1 1 d . .
C4A C 0.0554(3) 0.57903(18) 0.61327(18) 0.0166(5) Uani 1 1 d . .
H4A H -0.0168 0.5658 0.5773 0.020 Uiso 1 1 calc R U
C5A C 0.0321(3) 0.65866(18) 0.65818(17) 0.0141(5) Uani 1 1 d . .
H5A H -0.0563 0.7015 0.6528 0.017 Uiso 1 1 calc R U
C6A C 0.1388(3) 0.67580(16) 0.71140(16) 0.0111(4) Uani 1 1 d . .
C7A C 0.1248(3) 0.76016(17) 0.75665(16) 0.0120(4) Uani 1 1 d . .
H7A H 0.0401 0.8061 0.7525 0.014 Uiso 1 1 calc R U
C8A C 0.2288(3) 0.85757(17) 0.84425(17) 0.0143(5) Uani 1 1 d . .
H8AA H 0.1159 0.8793 0.8659 0.017 Uiso 1 1 calc R U
H8AB H 0.2851 0.9089 0.7959 0.017 Uiso 1 1 calc R U
C9A C 0.3090(3) 0.84099(18) 0.92610(17) 0.0156(5) Uani 1 1 d . .
H9AA H 0.2549 0.7878 0.9730 0.019 Uiso 1 1 calc R U
H9AB H 0.2939 0.8992 0.9563 0.019 Uiso 1 1 calc R U
C10A C 0.4888(3) 0.81699(17) 0.89915(17) 0.0146(5) Uani 1 1 d . .
H10A H 0.5337 0.8524 0.8357 0.018 Uiso 1 1 calc R U
H10B H 0.5417 0.8407 0.9434 0.018 Uiso 1 1 calc R U
C11A C 0.4966(3) 0.66272(18) 0.99772(16) 0.0144(5) Uani 1 1 d . .
H11A H 0.5312 0.5954 0.9988 0.022 Uiso 1 1 calc R U
H11B H 0.3806 0.6665 1.0248 0.022 Uiso 1 1 calc R U
H11C H 0.5547 0.6930 1.0346 0.022 Uiso 1 1 calc R U
C12A C 0.7106(3) 0.70768(19) 0.86508(17) 0.0153(5) Uani 1 1 d . .
H12A H 0.7418 0.7405 0.8001 0.023 Uiso 1 1 calc R U
H12B H 0.7460 0.6404 0.8679 0.023 Uiso 1 1 calc R U
H12C H 0.7614 0.7384 0.9051 0.023 Uiso 1 1 calc R U
C13A C 0.5522(3) 0.53403(16) 0.80155(17) 0.0130(4) Uani 1 1 d . .
H13A H 0.4914 0.4780 0.8000 0.019 Uiso 1 1 calc R U
H13B H 0.5968 0.5230 0.8576 0.019 Uiso 1 1 calc R U
H13C H 0.6403 0.5444 0.7453 0.019 Uiso 1 1 calc R U
Pt1B Pt 0.17643(2) 0.86195(2) 0.30262(2) 0.00751(2) Uani 1 1 d . .
I1B I -0.09570(2) 0.83042(2) 0.43248(2) 0.01373(3) Uani 1 1 d . .
I2B I 0.42319(2) 0.89048(2) 0.15587(2) 0.01670(3) Uani 1 1 d . .
Cl1B Cl -0.17423(7) 0.90726(4) 0.00932(4) 0.01560(11) Uani 1 1 d . .
N1B N 0.2332(2) 0.71169(14) 0.31867(13) 0.0110(4) Uani 1 1 d . .
N2B N 0.3259(3) 0.89186(14) 0.40183(14) 0.0132(4) Uani 1 1 d . .
C1B C 0.0563(3) 0.82072(16) 0.21423(15) 0.0100(4) Uani 1 1 d . .
C2B C -0.0192(3) 0.87759(17) 0.15091(16) 0.0117(4) Uani 1 1 d . .
H2B H -0.0220 0.9453 0.1465 0.014 Uiso 1 1 calc R U
C3B C -0.0909(3) 0.83378(17) 0.09381(16) 0.0125(4) Uani 1 1 d . .
C4B C -0.0949(3) 0.73565(18) 0.09874(17) 0.0166(5) Uani 1 1 d . .
H4B H -0.1482 0.7082 0.0602 0.020 Uiso 1 1 calc R U
C5B C -0.0187(3) 0.67829(18) 0.16169(18) 0.0164(5) Uani 1 1 d . .
H5B H -0.0192 0.6105 0.1668 0.020 Uiso 1 1 calc R U
C6B C 0.0585(3) 0.72046(16) 0.21738(16) 0.0124(4) Uani 1 1 d . .
C7B C 0.1560(3) 0.66587(16) 0.27572(16) 0.0129(4) Uani 1 1 d . .
H7B H 0.1629 0.5980 0.2822 0.016 Uiso 1 1 calc R U
C8B C 0.3505(3) 0.66179(18) 0.36832(18) 0.0169(5) Uani 1 1 d . .
H8BA H 0.4553 0.6570 0.3231 0.020 Uiso 1 1 calc R U
H8BB H 0.3138 0.5959 0.3953 0.020 Uiso 1 1 calc R U
C9B C 0.3733(3) 0.71274(17) 0.44622(17) 0.0161(5) Uani 1 1 d . .
H9BA H 0.2674 0.7193 0.4899 0.019 Uiso 1 1 calc R U
H9BB H 0.4441 0.6725 0.4819 0.019 Uiso 1 1 calc R U
C10B C 0.4452(3) 0.81093(18) 0.41249(17) 0.0154(5) Uani 1 1 d . .
H10C H 0.5076 0.8239 0.4573 0.018 Uiso 1 1 calc R U
H10D H 0.5217 0.8100 0.3511 0.018 Uiso 1 1 calc R U
C11B C 0.2303(3) 0.90475(19) 0.49674(17) 0.0185(5) Uani 1 1 d . .
H11D H 0.1570 0.9603 0.4913 0.028 Uiso 1 1 calc R U
H11E H 0.3031 0.9152 0.5360 0.028 Uiso 1 1 calc R U
H11F H 0.1676 0.8473 0.5255 0.028 Uiso 1 1 calc R U
C12B C 0.4218(4) 0.98026(19) 0.3658(2) 0.0236(6) Uani 1 1 d . .
H12D H 0.4932 0.9743 0.3046 0.035 Uiso 1 1 calc R U
H12E H 0.4864 0.9890 0.4101 0.035 Uiso 1 1 calc R U
H12F H 0.3489 1.0357 0.3588 0.035 Uiso 1 1 calc R U
C13B C 0.1022(3) 1.00447(16) 0.28214(18) 0.0153(5) Uani 1 1 d . .
H13D H 0.1737 1.0388 0.2262 0.023 Uiso 1 1 calc R U
H13E H 0.1062 1.0335 0.3370 0.023 Uiso 1 1 calc R U
H13F H -0.0083 1.0085 0.2735 0.023 Uiso 1 1 calc R U

loop_
_atom_site_aniso_label
_atom_site_aniso_U_11
_atom_site_aniso_U_22
_atom_site_aniso_U_33
_atom_site_aniso_U_23
_atom_site_aniso_U_13
_atom_site_aniso_U_12
Pt1A 0.00527(4) 0.00677(4) 0.00736(4) -0.00076(3) -0.00129(3) 0.00045(3)
I1A 0.01140(7) 0.01445(7) 0.01260(7) 0.00231(5) 0.00021(5) -0.00388(5)
I2A 0.00892(7) 0.01501(7) 0.00815(6) 0.00088(5) -0.00132(5) -0.00239(5)
Cl1A 0.0420(4) 0.0211(3) 0.0442(4) -0.0192(3) -0.0286(4) 0.0061(3)
N1A 0.0086(9) 0.0095(9) 0.0106(9) -0.0013(7) -0.0009(7) 0.0005(7)
N2A 0.0096(9) 0.0140(9) 0.0099(9) -0.0035(7) -0.0022(7) 0.0002(7)
C1A 0.0092(10) 0.0097(10) 0.0105(10) 0.0003(8) -0.0049(8) -0.0020(8)
C2A 0.0132(11) 0.0128(11) 0.0164(11) -0.0039(9) -0.0065(9) 0.0012(9)
C3A 0.0223(13) 0.0123(11) 0.0202(12) -0.0052(9) -0.0104(10) -0.0018(9)
C4A 0.0127(12) 0.0199(12) 0.0197(12) -0.0021(10) -0.0080(10) -0.0056(9)
C5A 0.0073(11) 0.0185(12) 0.0165(11) 0.0004(9) -0.0048(9) -0.0010(9)
C6A 0.0083(10) 0.0122(11) 0.0114(10) 0.0002(8) -0.0010(8) -0.0006(8)
C7A 0.0078(10) 0.0125(11) 0.0134(11) 0.0005(8) -0.0006(8) 0.0025(8)
C8A 0.0153(12) 0.0101(11) 0.0181(12) -0.0045(9) -0.0042(9) 0.0026(9)
C9A 0.0176(12) 0.0155(12) 0.0143(11) -0.0077(9) -0.0021(9) 0.0026(9)
C10A 0.0175(12) 0.0126(11) 0.0149(11) -0.0044(9) -0.0041(9) -0.0020(9)
C11A 0.0159(12) 0.0179(12) 0.0094(10) 0.0001(9) -0.0042(9) -0.0007(9)
C12A 0.0095(11) 0.0223(12) 0.0159(11) -0.0063(9) -0.0041(9) -0.0003(9)
C13A 0.0120(11) 0.0108(11) 0.0156(11) -0.0007(8) -0.0040(9) 0.0034(8)
Pt1B 0.00777(4) 0.00712(4) 0.00789(4) -0.00139(3) -0.00205(3) -0.00060(3)
I1B 0.01056(7) 0.01496(7) 0.01421(7) -0.00451(5) 0.00188(5) -0.00140(5)
I2B 0.01251(7) 0.02539(9) 0.01050(7) -0.00175(6) 0.00098(6) -0.00444(6)
Cl1B 0.0131(3) 0.0221(3) 0.0125(2) -0.0012(2) -0.0057(2) 0.0000(2)
N1B 0.0125(10) 0.0100(9) 0.0101(9) -0.0018(7) -0.0025(7) 0.0023(7)
N2B 0.0157(10) 0.0120(9) 0.0138(9) -0.0007(7) -0.0069(8) -0.0042(8)
C1B 0.0090(10) 0.0125(10) 0.0097(10) -0.0053(8) -0.0022(8) -0.0011(8)
C2B 0.0104(11) 0.0133(11) 0.0112(10) -0.0021(8) -0.0018(8) -0.0007(8)
C3B 0.0094(11) 0.0182(12) 0.0100(10) -0.0022(9) -0.0025(8) 0.0001(9)
C4B 0.0180(13) 0.0199(12) 0.0151(11) -0.0068(9) -0.0063(10) -0.0033(10)
C5B 0.0200(13) 0.0117(11) 0.0201(12) -0.0060(9) -0.0068(10) -0.0012(9)
C6B 0.0128(11) 0.0109(11) 0.0143(11) -0.0034(8) -0.0037(9) -0.0004(8)
C7B 0.0156(12) 0.0084(10) 0.0150(11) -0.0039(8) -0.0032(9) 0.0023(8)
C8B 0.0190(13) 0.0154(12) 0.0181(12) -0.0035(9) -0.0093(10) 0.0078(9)
C9B 0.0194(13) 0.0157(12) 0.0149(11) -0.0016(9) -0.0089(10) 0.0034(9)
C10B 0.0119(11) 0.0225(13) 0.0132(11) -0.0022(9) -0.0062(9) 0.0004(9)
C11B 0.0224(13) 0.0222(13) 0.0138(11) -0.0070(10) -0.0074(10) 0.0010(10)
C12B 0.0300(15) 0.0194(13) 0.0250(14) 0.0040(10) -0.0154(12) -0.0141(11)
C13B 0.0208(13) 0.0076(10) 0.0191(12) -0.0019(9) -0.0079(10) 0.0007(9)

loop_
_atom_type_symbol
_atom_type_description
_atom_type_scat_dispersion_real
_atom_type_scat_dispersion_imag
_atom_type_scat_source
C C 0.0033 0.0016 'International Tables Vol C Tables 4.2.6.8 and 6.1.1.4'
H H 0.0000 0.0000 'International Tables Vol C Tables 4.2.6.8 and 6.1.1.4'
N N 0.0061 0.0033 'International Tables Vol C Tables 4.2.6.8 and 6.1.1.4'
Cl Cl 0.1484 0.1585 'International Tables Vol C Tables 4.2.6.8 and 6.1.1.4'
I I -0.4742 1.8119 'International Tables Vol C Tables 4.2.6.8 and 6.1.1.4'
Pt Pt -1.7033 8.3905 'International Tables Vol C Tables 4.2.6.8 and 6.1.1.4'

loop_
_geom_angle_atom_site_label_1
_geom_angle_atom_site_label_2
_geom_angle_atom_site_label_3
_geom_angle
C1A Pt1A C13A 94.80(9)
C1A Pt1A N1A 79.76(8)
C13A Pt1A N1A 174.50(8)
C1A Pt1A N2A 174.17(8)
C13A Pt1A N2A 91.01(8)
N1A Pt1A N2A 94.44(7)
C1A Pt1A I1A 84.01(6)
C13A Pt1A I1A 88.52(7)
N1A Pt1A I1A 90.10(5)
N2A Pt1A I1A 96.70(5)
C1A Pt1A I2A 86.14(6)
C13A Pt1A I2A 91.57(7)
N1A Pt1A I2A 88.88(5)
N2A Pt1A I2A 93.17(5)
I1A Pt1A I2A 170.128(6)
C7A N1A C8A 120.1(2)
C7A N1A Pt1A 113.15(16)
C8A N1A Pt1A 126.76(15)
C12A N2A C11A 105.64(18)
C12A N2A C10A 106.40(18)
C11A N2A C10A 108.62(18)
C12A N2A Pt1A 112.77(14)
C11A N2A Pt1A 113.65(14)
C10A N2A Pt1A 109.41(14)
C2A C1A C6A 118.1(2)
C2A C1A Pt1A 128.65(17)
C6A C1A Pt1A 113.29(16)
C1A C2A C3A 119.3(2)
C1A C2A H2A 120.3
C3A C2A H2A 120.3
C4A C3A C2A 123.0(2)
C4A C3A Cl1A 118.55(18)
C2A C3A Cl1A 118.5(2)
C3A C4A C5A 118.1(2)
C3A C4A H4A 121.0
C5A C4A H4A 121.0
C4A C5A C6A 119.8(2)
C4A C5A H5A 120.1
C6A C5A H5A 120.1
C5A C6A C1A 121.8(2)
C5A C6A C7A 122.3(2)
C1A C6A C7A 115.9(2)
N1A C7A C6A 117.7(2)
N1A C7A H7A 121.1
C6A C7A H7A 121.1
N1A C8A C9A 111.89(19)
N1A C8A H8AA 109.2
C9A C8A H8AA 109.2
N1A C8A H8AB 109.2
C9A C8A H8AB 109.2
H8AA C8A H8AB 107.9
C8A C9A C10A 114.0(2)
C8A C9A H9AA 108.8
C10A C9A H9AA 108.8
C8A C9A H9AB 108.8
C10A C9A H9AB 108.8
H9AA C9A H9AB 107.7
N2A C10A C9A 115.8(2)
N2A C10A H10A 108.3
C9A C10A H10A 108.3
N2A C10A H10B 108.3
C9A C10A H10B 108.3
H10A C10A H10B 107.4
N2A C11A H11A 109.5
N2A C11A H11B 109.5
H11A C11A H11B 109.5
N2A C11A H11C 109.5
H11A C11A H11C 109.5
H11B C11A H11C 109.5
N2A C12A H12A 109.5
N2A C12A H12B 109.5
H12A C12A H12B 109.5
N2A C12A H12C 109.5
H12A C12A H12C 109.5
H12B C12A H12C 109.5
Pt1A C13A H13A 109.5
Pt1A C13A H13B 109.5
H13A C13A H13B 109.5
Pt1A C13A H13C 109.5
H13A C13A H13C 109.5
H13B C13A H13C 109.5
C1B Pt1B C13B 95.08(9)
C1B Pt1B N1B 79.64(8)
C13B Pt1B N1B 174.36(8)
C1B Pt1B N2B 173.51(8)
C13B Pt1B N2B 91.27(8)
N1B Pt1B N2B 94.06(7)
C1B Pt1B I2B 86.19(7)
C13B Pt1B I2B 92.08(7)
N1B Pt1B I2B 89.54(5)
N2B Pt1B I2B 92.25(5)
C1B Pt1B I1B 85.80(7)
C13B Pt1B I1B 87.16(7)
N1B Pt1B I1B 90.48(5)
N2B Pt1B I1B 95.88(5)
I2B Pt1B I1B 171.848(6)
C7B N1B C8B 120.5(2)
C7B N1B Pt1B 112.74(15)
C8B N1B Pt1B 126.69(15)
C11B N2B C12B 105.6(2)
C11B N2B C10B 108.48(19)
C12B N2B C10B 106.3(2)
C11B N2B Pt1B 114.29(15)
C12B N2B Pt1B 112.61(14)
C10B N2B Pt1B 109.24(14)
C2B C1B C6B 118.3(2)
C2B C1B Pt1B 128.46(17)
C6B C1B Pt1B 113.17(16)
C1B C2B C3B 118.9(2)
C1B C2B H2B 120.5
C3B C2B H2B 120.5
C4B C3B C2B 123.3(2)
C4B C3B Cl1B 118.58(18)
C2B C3B Cl1B 118.08(18)
C3B C4B C5B 118.0(2)
C3B C4B H4B 121.0
C5B C4B H4B 121.0
C4B C5B C6B 119.8(2)
C4B C5B H5B 120.1
C6B C5B H5B 120.1
C5B C6B C1B 121.6(2)
C5B C6B C7B 122.5(2)
C1B C6B C7B 115.8(2)
N1B C7B C6B 118.1(2)
N1B C7B H7B 120.9
C6B C7B H7B 120.9
N1B C8B C9B 112.0(2)
N1B C8B H8BA 109.2
C9B C8B H8BA 109.2
N1B C8B H8BB 109.2
C9B C8B H8BB 109.2
H8BA C8B H8BB 107.9
C10B C9B C8B 114.2(2)
C10B C9B H9BA 108.7
C8B C9B H9BA 108.7
C10B C9B H9BB 108.7
C8B C9B H9BB 108.7
H9BA C9B H9BB 107.6
N2B C10B C9B 115.3(2)
N2B C10B H10C 108.5
C9B C10B H10C 108.5
N2B C10B H10D 108.5
C9B C10B H10D 108.5
H10C C10B H10D 107.5
N2B C11B H11D 109.5
N2B C11B H11E 109.5
H11D C11B H11E 109.5
N2B C11B H11F 109.5
H11D C11B H11F 109.5
H11E C11B H11F 109.5
N2B C12B H12D 109.5
N2B C12B H12E 109.5
H12D C12B H12E 109.5
N2B C12B H12F 109.5
H12D C12B H12F 109.5
H12E C12B H12F 109.5
Pt1B C13B H13D 109.5
Pt1B C13B H13E 109.5
H13D C13B H13E 109.5
Pt1B C13B H13F 109.5
H13D C13B H13F 109.5
H13E C13B H13F 109.5

loop_
_geom_bond_atom_site_label_1
_geom_bond_atom_site_label_2
_geom_bond_distance
Pt1A C1A 2.016(2)
Pt1A C13A 2.074(2)
Pt1A N1A 2.1364(19)
Pt1A N2A 2.2672(19)
Pt1A I1A 2.6463(2)
Pt1A I2A 2.64964(18)
Cl1A C3A 1.738(3)
N1A C7A 1.281(3)
N1A C8A 1.466(3)
N2A C12A 1.489(3)
N2A C11A 1.493(3)
N2A C10A 1.493(3)
C1A C2A 1.384(3)
C1A C6A 1.407(3)
C2A C3A 1.392(3)
C2A H2A 0.9500
C3A C4A 1.384(4)
C4A C5A 1.384(4)
C4A H4A 0.9500
C5A C6A 1.394(3)
C5A H5A 0.9500
C6A C7A 1.451(3)
C7A H7A 0.9500
C8A C9A 1.510(3)
C8A H8AA 0.9900
C8A H8AB 0.9900
C9A C10A 1.526(3)
C9A H9AA 0.9900
C9A H9AB 0.9900
C10A H10A 0.9900
C10A H10B 0.9900
C11A H11A 0.9800
C11A H11B 0.9800
C11A H11C 0.9800
C12A H12A 0.9800
C12A H12B 0.9800
C12A H12C 0.9800
C13A H13A 0.9800
C13A H13B 0.9800
C13A H13C 0.9800
Pt1B C1B 2.019(2)
Pt1B C13B 2.074(2)
Pt1B N1B 2.1410(19)
Pt1B N2B 2.2666(19)
Pt1B I2B 2.6440(2)
Pt1B I1B 2.6534(2)
Cl1B C3B 1.750(2)
N1B C7B 1.284(3)
N1B C8B 1.462(3)
N2B C11B 1.486(3)
N2B C12B 1.489(3)
N2B C10B 1.502(3)
C1B C2B 1.386(3)
C1B C6B 1.412(3)
C2B C3B 1.394(3)
C2B H2B 0.9500
C3B C4B 1.381(3)
C4B C5B 1.389(4)
C4B H4B 0.9500
C5B C6B 1.394(3)
C5B H5B 0.9500
C6B C7B 1.443(3)
C7B H7B 0.9500
C8B C9B 1.515(3)
C8B H8BA 0.9900
C8B H8BB 0.9900
C9B C10B 1.512(3)
C9B H9BA 0.9900
C9B H9BB 0.9900
C10B H10C 0.9900
C10B H10D 0.9900
C11B H11D 0.9800
C11B H11E 0.9800
C11B H11F 0.9800
C12B H12D 0.9800
C12B H12E 0.9800
C12B H12F 0.9800
C13B H13D 0.9800
C13B H13E 0.9800
C13B H13F 0.9800
